data_1532074
loop_
_publ_author_name
'Paul-Boncour, V.'
'Bouree-Vigneron, F.'
'Jacob, I.'
'Marchuk, I.'
'Filipek, S.M.'
'Percheron-Guegan, A.'

_publ_section_title
;
 Neutron diffraction study of Zr M2 Dx deuterides (M = Fe, Co)
;
_journal_name_full 'Journal of Alloys Compd.'
_journal_page_first 69
_journal_page_last 72
_journal_volume 356
_journal_year 2003
_chemical_formula_sum 'Co2 D2.03 Zr'
_chemical_name_systematic 'Zr Co2 D2.03'
_space_group_IT_number 216
_symmetry_space_group_name_Hall 'F -4 2 3'
_symmetry_space_group_name_H-M 'F -4 3 m'
_cell_angle_alpha 90
_cell_angle_beta 90
_cell_angle_gamma 90
_cell_formula_units_Z 64
_cell_length_a 14.385
_cell_length_b 14.385
_cell_length_c 14.385
_cell_volume 2976.663
_citation_journal_id_ASTM JALCEU
_cod_data_source_file Paul-Boncour_JALCEU_2003_1446.cif
_cod_data_source_block D2.03Co2Zr1
_cod_original_formula_sum 'D2.03 Co2 Zr1'
_cod_database_code 1532074

loop_
_symmetry_equiv_pos_as_xyz
x,y,z
y,-x,-z
-x,-y,z
-y,x,-z
x,-y,-z
-y,-x,z
-x,y,-z
y,x,z
z,x,y
x,-z,-y
-z,-x,y
-x,z,-y
z,-x,-y
-x,-z,y
-z,x,-y
x,z,y
y,z,x
y,-z,-x
-z,-y,x
-y,z,-x
z,y,x
-y,-z,x
-z,y,-x
z,-y,-x
x,y+1/2,z+1/2
y,-x+1/2,-z+1/2
-x,-y+1/2,z+1/2
-y,x+1/2,-z+1/2
x,-y+1/2,-z+1/2
-y,-x+1/2,z+1/2
-x,y+1/2,-z+1/2
y,x+1/2,z+1/2
z,x+1/2,y+1/2
x,-z+1/2,-y+1/2
-z,-x+1/2,y+1/2
-x,z+1/2,-y+1/2
z,-x+1/2,-y+1/2
-x,-z+1/2,y+1/2
-z,x+1/2,-y+1/2
x,z+1/2,y+1/2
y,z+1/2,x+1/2
y,-z+1/2,-x+1/2
-z,-y+1/2,x+1/2
-y,z+1/2,-x+1/2
z,y+1/2,x+1/2
-y,-z+1/2,x+1/2
-z,y+1/2,-x+1/2
z,-y+1/2,-x+1/2
x+1/2,y,z+1/2
y+1/2,-x,-z+1/2
-x+1/2,-y,z+1/2
-y+1/2,x,-z+1/2
x+1/2,-y,-z+1/2
-y+1/2,-x,z+1/2
-x+1/2,y,-z+1/2
y+1/2,x,z+1/2
z+1/2,x,y+1/2
x+1/2,-z,-y+1/2
-z+1/2,-x,y+1/2
-x+1/2,z,-y+1/2
z+1/2,-x,-y+1/2
-x+1/2,-z,y+1/2
-z+1/2,x,-y+1/2
x+1/2,z,y+1/2
y+1/2,z,x+1/2
y+1/2,-z,-x+1/2
-z+1/2,-y,x+1/2
-y+1/2,z,-x+1/2
z+1/2,y,x+1/2
-y+1/2,-z,x+1/2
-z+1/2,y,-x+1/2
z+1/2,-y,-x+1/2
x+1/2,y+1/2,z
y+1/2,-x+1/2,-z
-x+1/2,-y+1/2,z
-y+1/2,x+1/2,-z
x+1/2,-y+1/2,-z
-y+1/2,-x+1/2,z
-x+1/2,y+1/2,-z
y+1/2,x+1/2,z
z+1/2,x+1/2,y
x+1/2,-z+1/2,-y
-z+1/2,-x+1/2,y
-x+1/2,z+1/2,-y
z+1/2,-x+1/2,-y
-x+1/2,-z+1/2,y
-z+1/2,x+1/2,-y
x+1/2,z+1/2,y
y+1/2,z+1/2,x
y+1/2,-z+1/2,-x
-z+1/2,-y+1/2,x
-y+1/2,z+1/2,-x
z+1/2,y+1/2,x
-y+1/2,-z+1/2,x
-z+1/2,y+1/2,-x
z+1/2,-y+1/2,-x

loop_
_atom_site_label
_atom_site_type_symbol
_atom_site_fract_x
_atom_site_fract_y
_atom_site_fract_z
_atom_site_occupancy
_atom_site_U_iso_or_equiv
D4 D 0.15 0.74 0.26 0.2 0.0
Co3 Co 0.0625 0.0625 0.8125 1 0.0
D1 D 0.001 0.114 0.114 0.42 0.0
Zr3 Zr 0 0.25 0.25 1 0.0
Zr5 Zr 0.625 0.625 0.625 1 0.0
Co4 Co 0.0625 0.0625 0.3125 1 0.0
D6 D 0.87 0.49 0.23 0.33 0.0
D2 D 0.509 0.85 0.35 0.17 0.0
Co2 Co 0.8125 0.8125 0.8125 1 0.0
D5 D 0.75 0.85 0.11 0.4 0.0
Zr4 Zr 0.125 0.125 0.125 1 0.0
Zr2 Zr 0.5 0.5 0.5 1 0.0
D3 D 0.45 0.9 0.95 0.062 0.0
D7 D 0.22 0.83 0.09 0.198 0.0
Zr1 Zr 0 0 0 1 0.0
Co1 Co 0.3125 0.3125 0.3125 1 0.0
